data_1564632
loop_
_publ_author_name
'Boussadia, Ahlem'
'Beghidja, Adel'
'Gali, Lynda'
'Beghidja, Chahrazed'
'Elhabiri, Mourad'
'Rabu, Pierre'
'Rogez, Guillaume'

_publ_section_title
;
 Coordination properties of two new Schiff-base phenoxy-carboxylates and
 comparative study of their antioxidant activities
;
_journal_name_full 'Inorganica Chimica Acta'
_journal_page_first 119656
_journal_paper_doi 10.1016/j.ica.2020.119656
_journal_volume 508
_journal_year 2020
_chemical_formula_moiety 'C24 H19 N3 Ni O4, C H4 O'
_chemical_formula_sum 'C25 H23 N3 Ni O5'
_chemical_formula_weight 504.17
_space_group_crystal_system orthorhombic
_space_group_IT_number 61
_space_group_name_Hall '-P 2ac 2ab'
_space_group_name_H-M_alt 'P b c a'
_atom_sites_solution_hydrogens geom
_atom_sites_solution_primary direct
_cell_angle_alpha 90
_cell_angle_beta 90
_cell_angle_gamma 90
_cell_formula_units_Z 8
_cell_length_a 17.0836(5)
_cell_length_b 15.8683(5)
_cell_length_c 17.8681(4)
_cell_measurement_reflns_used 4672
_cell_measurement_temperature 273.15
_cell_measurement_theta_max 26.38
_cell_measurement_theta_min 2.71
_cell_volume 4843.8(2)
_computing_cell_refinement 'SAINT v8.37A (Bruker, 2015)'
_computing_data_reduction 'SAINT v8.37A (Bruker, 2015)'
_computing_molecular_graphics 'Olex2 (Dolomanov et al., 2009)'
_computing_publication_material 'Olex2 (Dolomanov et al., 2009)'
_computing_structure_refinement 'ShelXL (Sheldrick, 2015)'
_computing_structure_solution 'SHELXS-97 (Sheldrick, 1990)'
_diffrn_ambient_temperature 273.15
_diffrn_measured_fraction_theta_full 0.980
_diffrn_measured_fraction_theta_max 0.972
_diffrn_measurement_device_type 'Bruker APEX-II CCD'
_diffrn_measurement_method '\f and \w scans'
_diffrn_radiation_type MoK\a
_diffrn_radiation_wavelength 0.71073
_diffrn_reflns_av_R_equivalents 0.0533
_diffrn_reflns_av_unetI/netI 0.0911
_diffrn_reflns_Laue_measured_fraction_full 0.980
_diffrn_reflns_Laue_measured_fraction_max 0.972
_diffrn_reflns_limit_h_max 10
_diffrn_reflns_limit_h_min -21
_diffrn_reflns_limit_k_max 11
_diffrn_reflns_limit_k_min -19
_diffrn_reflns_limit_l_max 21
_diffrn_reflns_limit_l_min -21
_diffrn_reflns_number 10627
_diffrn_reflns_point_group_measured_fraction_full 0.980
_diffrn_reflns_point_group_measured_fraction_max 0.972
_diffrn_reflns_theta_full 25.242
_diffrn_reflns_theta_max 26.371
_diffrn_reflns_theta_min 3.300
_diffrn_standards_number 0
_exptl_absorpt_coefficient_mu 0.841
_exptl_absorpt_correction_T_max 0.7456
_exptl_absorpt_correction_T_min 0.6949
_exptl_absorpt_correction_type multi-scan
_exptl_absorpt_process_details
;
SADABS-2014/5 (Bruker,2014) was used for absorption correction.
wR2(int) was 0.0610 before and 0.0431 after correction.
The Ratio of minimum to maximum transmission is 0.9320.
The \l/2 correction factor is 0.00150.
;
_exptl_crystal_colour green
_exptl_crystal_colour_primary green
_exptl_crystal_density_diffrn 1.383
_exptl_crystal_description block
_exptl_crystal_F_000 2096
_exptl_crystal_size_max 0.12
_exptl_crystal_size_mid 0.1
_exptl_crystal_size_min 0.08
_refine_diff_density_max 0.416
_refine_diff_density_min -0.280
_refine_diff_density_rms 0.061
_refine_ls_extinction_coef .
_refine_ls_extinction_method none
_refine_ls_goodness_of_fit_ref 1.001
_refine_ls_hydrogen_treatment constr
_refine_ls_matrix_type full
_refine_ls_number_parameters 310
_refine_ls_number_reflns 4810
_refine_ls_number_restraints 36
_refine_ls_restrained_S_all 0.998
_refine_ls_R_factor_all 0.1210
_refine_ls_R_factor_gt 0.0525
_refine_ls_shift/su_max 0.001
_refine_ls_shift/su_mean 0.000
_refine_ls_structure_factor_coef Fsqd
_refine_ls_weighting_details 'w=1/[\s^2^(Fo^2^)+(0.0439P)^2^] where P=(Fo^2^+2Fc^2^)/3'
_refine_ls_weighting_scheme calc
_refine_ls_wR_factor_gt 0.1032
_refine_ls_wR_factor_ref 0.1266
_reflns_Friedel_coverage 0.000
_reflns_Friedel_fraction_full .
_reflns_Friedel_fraction_max .
_reflns_number_gt 2554
_reflns_number_total 4810
_reflns_threshold_expression 'I > 2\s(I)'
_cod_data_source_file ICA-2020-508-119656.cif
_cod_data_source_block C3
_cod_database_code 1564632
_shelx_space_group_comment
;
The symmetry employed for this shelxl refinement is uniquely defined
by the following loop, which should always be used as a source of
symmetry information in preference to the above space-group names.
They are only intended as comments.
;
_olex2_refinement_description
;
1. Fixed Uiso
 At 1.2 times of:
  All C(H) groups
 At 1.5 times of:
  All C(H,H,H) groups, All O(H) groups
2. Rigid body (RIGU) restrains
 N3, C24, C23, C22, C21, C20
 with sigma for 1-2 distances of 0.004 and sigma for 1-3 distances of 0.004
3.a Aromatic/amide H refined with riding coordinates:
 C20(H20), C21(H21), C22(H22), C23(H23), C24(H24), C13(H13), C12(H12),
 C11(H11), C10(H10), C8(H8), C3(H3), C7(H7), C6(H6), C19(H19), C18(H18),
 C17(H17), C16(H16), C15(H15)
3.b Idealised Me refined as rotating group:
 C25(H25A,H25B,H25C)
3.c Idealised tetrahedral OH refined as rotating group:
 O2(H2), O5(H5)
;

loop_
_space_group_symop_operation_xyz
'x, y, z'
'x+1/2, -y+1/2, -z'
'-x, y+1/2, -z+1/2'
'-x+1/2, -y, z+1/2'
'-x, -y, -z'
'-x-1/2, y-1/2, z'
'x, -y-1/2, z-1/2'
'x-1/2, y, -z-1/2'

loop_
_atom_site_label
_atom_site_type_symbol
_atom_site_fract_x
_atom_site_fract_y
_atom_site_fract_z
_atom_site_U_iso_or_equiv
_atom_site_adp_type
_atom_site_occupancy
_atom_site_site_symmetry_order
_atom_site_calc_flag
_atom_site_refinement_flags_posn
_atom_site_refinement_flags_adp
_atom_site_refinement_flags_occupancy
_atom_site_disorder_assembly
_atom_site_disorder_group
Ni1 Ni 0.87707(3) 0.64331(3) 0.17827(2) 0.03723(17) Uani 1 1 d . . . . .
O4 O 0.88062(14) 0.64795(15) 0.06568(11) 0.0412(6) Uani 1 1 d . . . . .
O3 O 0.86408(13) 0.64479(16) 0.29112(12) 0.0431(6) Uani 1 1 d . . . . .
O1 O 0.49757(14) 0.64227(17) 0.31531(11) 0.0445(6) Uani 1 1 d . . . . .
O2 O 0.52674(15) 0.6630(2) 0.43506(12) 0.0664(9) Uani 1 1 d . . . . .
H2 H 0.479631 0.654915 0.440180 0.100 Uiso 1 1 calc GR . . . .
N3 N 0.88237(18) 0.7777(2) 0.17891(16) 0.0481(8) Uani 1 1 d . U . . .
N1 N 0.76020(16) 0.64109(17) 0.17889(13) 0.0322(6) Uani 1 1 d . . . . .
N2 N 0.88022(17) 0.50780(19) 0.17207(15) 0.0418(7) Uani 1 1 d . . . . .
C20 C 0.9256(3) 0.8185(3) 0.2288(3) 0.0751(14) Uani 1 1 d . U . . .
H20 H 0.948459 0.787637 0.267267 0.090 Uiso 1 1 calc R . . . .
C21 C 0.9382(4) 0.9038(4) 0.2269(3) 0.1016(19) Uani 1 1 d . U . . .
H21 H 0.969026 0.929877 0.262981 0.122 Uiso 1 1 calc R . . . .
C22 C 0.9047(4) 0.9495(3) 0.1707(4) 0.112(2) Uani 1 1 d . U . . .
H22 H 0.914438 1.006901 0.166199 0.135 Uiso 1 1 calc R . . . .
C23 C 0.8559(4) 0.9087(3) 0.1208(3) 0.0982(18) Uani 1 1 d . U . . .
H23 H 0.829560 0.938778 0.083857 0.118 Uiso 1 1 calc R . . . .
C24 C 0.8472(3) 0.8239(3) 0.1267(3) 0.0705(13) Uani 1 1 d . U . . .
H24 H 0.814923 0.796677 0.092464 0.085 Uiso 1 1 calc R . . . .
C14 C 0.8227(2) 0.6261(2) 0.02079(19) 0.0428(10) Uani 1 1 d . . . . .
C13 C 0.8393(3) 0.6087(3) -0.0543(2) 0.0643(13) Uani 1 1 d . . . . .
H13 H 0.890634 0.612724 -0.071341 0.077 Uiso 1 1 calc R . . . .
C12 C 0.7807(3) 0.5856(4) -0.1038(2) 0.0837(16) Uani 1 1 d . . . . .
H12 H 0.793046 0.574446 -0.153519 0.100 Uiso 1 1 calc R . . . .
C11 C 0.7046(3) 0.5791(4) -0.0799(2) 0.0882(18) Uani 1 1 d . . . . .
H11 H 0.665538 0.562517 -0.113046 0.106 Uiso 1 1 calc R . . . .
C10 C 0.6867(2) 0.5969(3) -0.0079(2) 0.0606(13) Uani 1 1 d . . . . .
H10 H 0.634712 0.593929 0.007272 0.073 Uiso 1 1 calc R . . . .
C9 C 0.7440(2) 0.6198(2) 0.04496(18) 0.0413(9) Uani 1 1 d . . . . .
C8 C 0.7166(2) 0.6310(2) 0.12132(17) 0.0373(9) Uani 1 1 d . . . . .
H8 H 0.662787 0.630854 0.129011 0.045 Uiso 1 1 calc R . . . .
C4 C 0.7305(2) 0.6470(2) 0.25289(16) 0.0333(8) Uani 1 1 d . . . . .
C3 C 0.6526(2) 0.6481(2) 0.27326(17) 0.0355(8) Uani 1 1 d . . . . .
H3 H 0.614460 0.643841 0.236341 0.043 Uiso 1 1 calc R . . . .
C2 C 0.6300(2) 0.6554(2) 0.34736(18) 0.0395(9) Uani 1 1 d . . . . .
C7 C 0.6874(2) 0.6630(3) 0.40200(19) 0.0563(12) Uani 1 1 d . . . . .
H7 H 0.672734 0.669742 0.451763 0.068 Uiso 1 1 calc R . . . .
C6 C 0.7651(2) 0.6607(3) 0.38390(18) 0.0565(12) Uani 1 1 d . . . . .
H6 H 0.802218 0.665429 0.421746 0.068 Uiso 1 1 calc R . . . .
C5 C 0.7903(2) 0.6515(2) 0.30934(18) 0.0403(9) Uani 1 1 d . . . . .
C19 C 0.9151(3) 0.4674(3) 0.1155(2) 0.0566(11) Uani 1 1 d . . . . .
H19 H 0.939905 0.499288 0.078817 0.068 Uiso 1 1 calc R . . . .
C18 C 0.9162(3) 0.3812(3) 0.1090(2) 0.0693(14) Uani 1 1 d . . . . .
H18 H 0.939752 0.355533 0.068034 0.083 Uiso 1 1 calc R . . . .
C17 C 0.8821(3) 0.3339(3) 0.1637(3) 0.0752(15) Uani 1 1 d . . . . .
H17 H 0.883756 0.275361 0.161556 0.090 Uiso 1 1 calc R . . . .
C16 C 0.8458(3) 0.3736(3) 0.2213(3) 0.0778(15) Uani 1 1 d . . . . .
H16 H 0.821403 0.342702 0.258859 0.093 Uiso 1 1 calc R . . . .
C15 C 0.8455(3) 0.4600(3) 0.2232(2) 0.0584(12) Uani 1 1 d . . . . .
H15 H 0.819599 0.486570 0.262450 0.070 Uiso 1 1 calc R . . . .
C1 C 0.5459(2) 0.6530(2) 0.36447(18) 0.0425(10) Uani 1 1 d . . . . .
O5 O 1.00220(18) 0.6447(3) 0.37429(16) 0.0858(11) Uani 1 1 d . . . . .
H5 H 0.964257 0.641958 0.346295 0.129 Uiso 1 1 calc GR . . . .
C25 C 0.9775(4) 0.6568(6) 0.4453(3) 0.171(4) Uani 1 1 d . . . . .
H25A H 1.020219 0.676881 0.475263 0.256 Uiso 1 1 calc GR . . . .
H25B H 0.958692 0.604429 0.465410 0.256 Uiso 1 1 calc GR . . . .
H25C H 0.935983 0.697536 0.445685 0.256 Uiso 1 1 calc GR . . . .

loop_
_atom_site_aniso_label
_atom_site_aniso_U_11
_atom_site_aniso_U_22
_atom_site_aniso_U_33
_atom_site_aniso_U_23
_atom_site_aniso_U_13
_atom_site_aniso_U_12
Ni1 0.0242(3) 0.0537(3) 0.0338(2) 0.0031(2) -0.0003(2) -0.0002(3)
O4 0.0266(14) 0.0659(16) 0.0310(11) 0.0052(11) -0.0030(11) -0.0020(14)
O3 0.0232(15) 0.0698(17) 0.0365(12) -0.0007(12) 0.0004(11) 0.0011(14)
O1 0.0249(15) 0.0736(18) 0.0349(12) -0.0042(13) -0.0005(11) -0.0014(14)
O2 0.0295(17) 0.135(3) 0.0351(13) -0.0157(15) 0.0026(12) -0.001(2)
N3 0.037(2) 0.0520(19) 0.0558(18) 0.0012(16) -0.0006(16) -0.0024(17)
N1 0.0245(16) 0.0419(16) 0.0302(13) 0.0012(13) -0.0029(13) -0.0003(14)
N2 0.0375(19) 0.0478(18) 0.0402(16) 0.0047(15) 0.0025(15) 0.0027(17)
C20 0.078(4) 0.065(3) 0.082(3) -0.004(3) -0.023(3) -0.010(3)
C21 0.107(5) 0.067(4) 0.131(5) -0.021(3) -0.032(4) -0.015(4)
C22 0.136(6) 0.048(3) 0.153(6) -0.001(3) -0.012(4) -0.003(3)
C23 0.123(6) 0.058(3) 0.113(4) 0.012(3) -0.016(3) 0.014(3)
C24 0.072(4) 0.061(3) 0.079(3) 0.003(2) -0.015(3) 0.009(3)
C14 0.036(2) 0.055(3) 0.0377(19) 0.0088(17) -0.0031(19) -0.001(2)
C13 0.042(3) 0.109(4) 0.042(2) -0.006(2) 0.003(2) -0.003(3)
C12 0.060(4) 0.151(5) 0.039(2) -0.024(3) 0.005(2) -0.011(3)
C11 0.054(4) 0.169(6) 0.042(2) -0.022(3) -0.009(2) -0.017(4)
C10 0.031(3) 0.105(4) 0.046(2) -0.008(2) -0.0047(19) -0.007(2)
C9 0.032(2) 0.057(3) 0.0358(18) 0.0012(16) -0.0071(18) -0.002(2)
C8 0.025(2) 0.048(2) 0.0388(18) -0.0008(17) 0.0015(17) -0.0025(18)
C4 0.028(2) 0.039(2) 0.0338(17) 0.0022(15) 0.0013(16) 0.0002(19)
C3 0.0235(19) 0.044(2) 0.0390(18) 0.0000(17) -0.0037(16) -0.0006(18)
C2 0.027(2) 0.057(2) 0.0346(17) -0.0047(16) 0.0006(17) 0.002(2)
C7 0.037(3) 0.099(4) 0.0324(18) -0.010(2) 0.0053(19) -0.002(2)
C6 0.029(2) 0.108(4) 0.0324(18) -0.010(2) -0.0056(18) 0.000(2)
C5 0.023(2) 0.057(2) 0.0407(19) -0.0035(18) -0.0014(17) -0.005(2)
C19 0.060(3) 0.064(3) 0.047(2) 0.004(2) 0.015(2) 0.003(3)
C18 0.092(4) 0.060(3) 0.056(3) -0.012(2) 0.011(3) 0.009(3)
C17 0.096(5) 0.053(3) 0.077(3) -0.006(2) 0.009(3) -0.008(3)
C16 0.105(4) 0.052(3) 0.077(3) 0.006(2) 0.033(3) -0.006(3)
C15 0.067(3) 0.052(3) 0.056(2) 0.006(2) 0.020(2) 0.006(2)
C1 0.029(2) 0.065(3) 0.0334(19) -0.0032(19) 0.0023(17) 0.001(2)
O5 0.051(2) 0.135(3) 0.071(2) -0.011(2) -0.0131(16) 0.005(2)
C25 0.084(5) 0.341(12) 0.088(4) -0.019(5) -0.012(4) 0.049(6)

loop_
_atom_type_symbol
_atom_type_description
_atom_type_scat_dispersion_real
_atom_type_scat_dispersion_imag
_atom_type_scat_source
C C 0.0033 0.0016 'International Tables Vol C Tables 4.2.6.8 and 6.1.1.4'
H H 0.0000 0.0000 'International Tables Vol C Tables 4.2.6.8 and 6.1.1.4'
N N 0.0061 0.0033 'International Tables Vol C Tables 4.2.6.8 and 6.1.1.4'
Ni Ni 0.3393 1.1124 'International Tables Vol C Tables 4.2.6.8 and 6.1.1.4'
O O 0.0106 0.0060 'International Tables Vol C Tables 4.2.6.8 and 6.1.1.4'

loop_
_geom_angle_atom_site_label_1
_geom_angle_atom_site_label_2
_geom_angle_atom_site_label_3
_geom_angle
_geom_angle_site_symmetry_1
_geom_angle_site_symmetry_3
O4 Ni1 O3 174.67(10) . .
O4 Ni1 O1 91.48(9) . 8_656
O4 Ni1 N3 88.14(10) . .
O4 Ni1 N2 89.11(10) . .
O3 Ni1 O1 93.09(9) . 8_656
O3 Ni1 N3 89.29(10) . .
O3 Ni1 N2 93.75(10) . .
O1 Ni1 N3 88.01(11) 8_656 .
O1 Ni1 N2 88.28(11) 8_656 .
N3 Ni1 N2 175.32(11) . .
N1 Ni1 O4 92.08(10) . .
N1 Ni1 O3 83.41(10) . .
N1 Ni1 O1 176.20(9) . 8_656
N1 Ni1 N3 93.44(12) . .
N1 Ni1 N2 90.44(11) . .
C14 O4 Ni1 125.1(2) . .
C5 O3 Ni1 110.8(2) . .
C1 O1 Ni1 129.5(2) . 8_556
C1 O2 H2 109.5 . .
C20 N3 Ni1 121.0(3) . .
C20 N3 C24 117.0(4) . .
C24 N3 Ni1 121.9(3) . .
C8 N1 Ni1 125.4(2) . .
C8 N1 C4 123.3(3) . .
C4 N1 Ni1 111.2(2) . .
C19 N2 Ni1 121.9(2) . .
C15 N2 Ni1 121.6(3) . .
C15 N2 C19 116.5(3) . .
N3 C20 H20 118.2 . .
N3 C20 C21 123.5(5) . .
C21 C20 H20 118.2 . .
C20 C21 H21 120.7 . .
C22 C21 C20 118.5(5) . .
C22 C21 H21 120.7 . .
C21 C22 H22 120.7 . .
C21 C22 C23 118.7(5) . .
C23 C22 H22 120.7 . .
C22 C23 H23 120.7 . .
C24 C23 C22 118.6(5) . .
C24 C23 H23 120.7 . .
N3 C24 C23 123.5(5) . .
N3 C24 H24 118.3 . .
C23 C24 H24 118.3 . .
O4 C14 C13 118.9(3) . .
O4 C14 C9 123.0(3) . .
C13 C14 C9 118.1(3) . .
C14 C13 H13 119.4 . .
C12 C13 C14 121.2(4) . .
C12 C13 H13 119.4 . .
C13 C12 H12 119.8 . .
C11 C12 C13 120.4(4) . .
C11 C12 H12 119.8 . .
C12 C11 H11 120.2 . .
C10 C11 C12 119.6(4) . .
C10 C11 H11 120.2 . .
C11 C10 H10 118.8 . .
C11 C10 C9 122.4(4) . .
C9 C10 H10 118.8 . .
C14 C9 C8 125.7(3) . .
C10 C9 C14 118.3(3) . .
C10 C9 C8 116.0(3) . .
N1 C8 C9 125.6(3) . .
N1 C8 H8 117.2 . .
C9 C8 H8 117.2 . .
N1 C4 C5 113.7(3) . .
C3 C4 N1 126.3(3) . .
C3 C4 C5 120.0(3) . .
C4 C3 H3 119.2 . .
C4 C3 C2 121.6(3) . .
C2 C3 H3 119.2 . .
C3 C2 C7 118.8(3) . .
C3 C2 C1 118.1(3) . .
C7 C2 C1 123.1(3) . .
C2 C7 H7 119.4 . .
C6 C7 C2 121.2(3) . .
C6 C7 H7 119.4 . .
C7 C6 H6 119.2 . .
C7 C6 C5 121.6(3) . .
C5 C6 H6 119.2 . .
O3 C5 C4 120.5(3) . .
O3 C5 C6 122.7(3) . .
C6 C5 C4 116.8(3) . .
N2 C19 H19 118.4 . .
N2 C19 C18 123.2(4) . .
C18 C19 H19 118.4 . .
C19 C18 H18 120.6 . .
C17 C18 C19 118.9(4) . .
C17 C18 H18 120.6 . .
C18 C17 H17 120.6 . .
C16 C17 C18 118.9(4) . .
C16 C17 H17 120.6 . .
C17 C16 H16 120.5 . .
C17 C16 C15 119.0(4) . .
C15 C16 H16 120.5 . .
N2 C15 C16 123.5(4) . .
N2 C15 H15 118.2 . .
C16 C15 H15 118.2 . .
O1 C1 O2 122.7(3) . .
O1 C1 C2 121.1(3) . .
O2 C1 C2 116.2(3) . .
C25 O5 H5 109.5 . .
O5 C25 H25A 109.5 . .
O5 C25 H25B 109.5 . .
O5 C25 H25C 109.5 . .
H25A C25 H25B 109.5 . .
H25A C25 H25C 109.5 . .
H25B C25 H25C 109.5 . .

loop_
_geom_bond_atom_site_label_1
_geom_bond_atom_site_label_2
_geom_bond_distance
_geom_bond_site_symmetry_2
Ni1 O4 2.014(2) .
Ni1 O3 2.029(2) .
Ni1 O1 2.062(2) 8_656
Ni1 N3 2.135(3) .
Ni1 N1 1.997(3) .
Ni1 N2 2.154(3) .
O4 C14 1.320(4) .
O3 C5 1.306(4) .
O1 C1 1.218(4) .
O2 H2 0.8200 .
O2 C1 1.313(4) .
N3 C20 1.327(5) .
N3 C24 1.330(5) .
N1 C8 1.280(4) .
N1 C4 1.419(4) .
N2 C19 1.336(4) .
N2 C15 1.327(4) .
C20 H20 0.9300 .
C20 C21 1.370(6) .
C21 H21 0.9300 .
C21 C22 1.364(7) .
C22 H22 0.9300 .
C22 C23 1.382(7) .
C23 H23 0.9300 .
C23 C24 1.359(7) .
C24 H24 0.9300 .
C14 C13 1.399(5) .
C14 C9 1.416(5) .
C13 H13 0.9300 .
C13 C12 1.385(6) .
C12 H12 0.9300 .
C12 C11 1.373(6) .
C11 H11 0.9300 .
C11 C10 1.353(5) .
C10 H10 0.9300 .
C10 C9 1.407(5) .
C9 C8 1.453(4) .
C8 H8 0.9300 .
C4 C3 1.379(4) .
C4 C5 1.438(4) .
C3 H3 0.9300 .
C3 C2 1.384(4) .
C2 C7 1.390(5) .
C2 C1 1.468(5) .
C7 H7 0.9300 .
C7 C6 1.367(5) .
C6 H6 0.9300 .
C6 C5 1.408(4) .
C19 H19 0.9300 .
C19 C18 1.374(5) .
C18 H18 0.9300 .
C18 C17 1.362(6) .
C17 H17 0.9300 .
C17 C16 1.357(6) .
C16 H16 0.9300 .
C16 C15 1.372(5) .
C15 H15 0.9300 .
O5 H5 0.8200 .
O5 C25 1.351(6) .
C25 H25A 0.9600 .
C25 H25B 0.9600 .
C25 H25C 0.9600 .

loop_
_geom_torsion_atom_site_label_1
_geom_torsion_atom_site_label_2
_geom_torsion_atom_site_label_3
_geom_torsion_atom_site_label_4
_geom_torsion
_geom_torsion_site_symmetry_1
_geom_torsion_site_symmetry_2
_geom_torsion_site_symmetry_3
_geom_torsion_site_symmetry_4
Ni1 O4 C14 C13 -161.5(3) . . . .
Ni1 O4 C14 C9 18.9(5) . . . .
Ni1 O3 C5 C4 7.1(4) . . . .
Ni1 O3 C5 C6 -174.8(3) . . . .
Ni1 O1 C1 O2 4.2(6) 8_556 . . .
Ni1 O1 C1 C2 -175.9(2) 8_556 . . .
Ni1 N3 C20 C21 172.4(4) . . . .
Ni1 N3 C24 C23 -172.9(4) . . . .
Ni1 N1 C8 C9 -0.3(5) . . . .
Ni1 N1 C4 C3 179.4(3) . . . .
Ni1 N1 C4 C5 -1.2(4) . . . .
Ni1 N2 C19 C18 -178.1(3) . . . .
Ni1 N2 C15 C16 179.7(4) . . . .
O4 C14 C13 C12 -179.9(4) . . . .
O4 C14 C9 C10 179.2(3) . . . .
O4 C14 C9 C8 -3.9(6) . . . .
N3 C20 C21 C22 0.1(9) . . . .
N1 C4 C3 C2 -179.0(3) . . . .
N1 C4 C5 O3 -4.1(5) . . . .
N1 C4 C5 C6 177.6(3) . . . .
N2 C19 C18 C17 -2.0(7) . . . .
C20 N3 C24 C23 2.6(7) . . . .
C20 C21 C22 C23 3.5(10) . . . .
C21 C22 C23 C24 -4.1(10) . . . .
C22 C23 C24 N3 1.0(9) . . . .
C24 N3 C20 C21 -3.2(7) . . . .
C14 C13 C12 C11 -0.1(8) . . . .
C14 C9 C8 N1 -6.3(6) . . . .
C13 C14 C9 C10 -0.4(6) . . . .
C13 C14 C9 C8 176.5(3) . . . .
C13 C12 C11 C10 1.2(9) . . . .
C12 C11 C10 C9 -1.9(8) . . . .
C11 C10 C9 C14 1.5(6) . . . .
C11 C10 C9 C8 -175.7(4) . . . .
C10 C9 C8 N1 170.6(4) . . . .
C9 C14 C13 C12 -0.3(6) . . . .
C8 N1 C4 C3 -4.2(5) . . . .
C8 N1 C4 C5 175.3(3) . . . .
C4 N1 C8 C9 -176.3(3) . . . .
C4 C3 C2 C7 1.0(5) . . . .
C4 C3 C2 C1 -177.9(3) . . . .
C3 C4 C5 O3 175.4(3) . . . .
C3 C4 C5 C6 -2.9(5) . . . .
C3 C2 C7 C6 -2.1(6) . . . .
C3 C2 C1 O1 2.4(5) . . . .
C3 C2 C1 O2 -177.8(3) . . . .
C2 C7 C6 C5 0.6(7) . . . .
C7 C2 C1 O1 -176.5(4) . . . .
C7 C2 C1 O2 3.4(6) . . . .
C7 C6 C5 O3 -176.4(4) . . . .
C7 C6 C5 C4 1.8(6) . . . .
C5 C4 C3 C2 1.5(5) . . . .
C19 N2 C15 C16 1.6(6) . . . .
C19 C18 C17 C16 2.4(7) . . . .
C18 C17 C16 C15 -1.0(8) . . . .
C17 C16 C15 N2 -1.1(8) . . . .
C15 N2 C19 C18 -0.1(6) . . . .
C1 C2 C7 C6 176.7(4) . . . .
